data_4306625
loop_
_publ_author_name
'Annekathrin Seifert'
'Gerald Linti'

_publ_contact_author_address
;University of Heidelberg
Institute of Inorganic Chemistry
Im Neuenheimer Feld 270
D-69120 Heidelberg
Germany
;
_publ_contact_author_email gerald.linti@aci.uni-hedielberg.de
_publ_contact_author_fax Int+6221546617
_publ_contact_author_name 'Gerald Linti'
_publ_contact_author_phone Int+6221548468
_publ_section_title
;
2,2,6,6-Tetramethylpiperidinogallium as a Terminal and Bridging Ligand in
Homo- and Heteroleptic Chromium, Nickel, and Cobalt Complexes
;
_journal_name_full 'Inorganic Chemistry'
_journal_page_first 11398
_journal_page_last 11404
_journal_paper_doi 10.1021/ic801437n
_journal_volume 47
_journal_year 2008
_chemical_formula_sum 'C24 H36 Co2 Ga2 N2 O6'
_chemical_formula_weight 705.85
_space_group_IT_number 4
_symmetry_cell_setting monoclinic
_symmetry_Int_Tables_number 4
_symmetry_space_group_name_Hall 'P 2yb'
_symmetry_space_group_name_H-M 'P 1 21 1'
_atom_sites_solution_hydrogens geom
_atom_sites_solution_primary direct
_atom_sites_solution_secondary difmap
_audit_creation_method SHELXL-97
_cell_angle_alpha 90.00
_cell_angle_beta 96.64(3)
_cell_angle_gamma 90.00
_cell_formula_units_Z 2
_cell_length_a 9.6708(19)
_cell_length_b 10.629(2)
_cell_length_c 14.655(3)
_cell_measurement_temperature 200(2)
_cell_volume 1496.3(5)
_computing_structure_refinement 'SHELXL-97 (Sheldrick, 1997)'
_computing_structure_solution 'SHELXS-97 (Sheldrick, 1990)'
_diffrn_ambient_temperature 200(2)
_diffrn_measured_fraction_theta_full 0.996
_diffrn_measured_fraction_theta_max 0.996
_diffrn_radiation_monochromator graphite
_diffrn_radiation_type MoK\a
_diffrn_radiation_wavelength 0.71073
_diffrn_reflns_av_R_equivalents 0.0981
_diffrn_reflns_av_sigmaI/netI 0.0820
_diffrn_reflns_limit_h_max 11
_diffrn_reflns_limit_h_min -11
_diffrn_reflns_limit_k_max 12
_diffrn_reflns_limit_k_min -12
_diffrn_reflns_limit_l_max 16
_diffrn_reflns_limit_l_min -16
_diffrn_reflns_number 9615
_diffrn_reflns_theta_full 24.02
_diffrn_reflns_theta_max 24.02
_diffrn_reflns_theta_min 2.12
_diffrn_source 'fine-focus sealed tube'
_exptl_absorpt_coefficient_mu 2.908
_exptl_absorpt_correction_T_max .68
_exptl_absorpt_correction_T_min .67
_exptl_absorpt_correction_type sphere
_exptl_crystal_colour black
_exptl_crystal_density_diffrn 1.567
_exptl_crystal_density_method 'not measured'
_exptl_crystal_description prism
_exptl_crystal_F_000 716
_exptl_crystal_size_max .25
_exptl_crystal_size_mid .20
_exptl_crystal_size_min .18
_refine_diff_density_max 0.919
_refine_diff_density_min -0.949
_refine_diff_density_rms 0.109
_refine_ls_abs_structure_details 'Flack H D (1983), Acta Cryst. A39, 876-881'
_refine_ls_abs_structure_Flack -0.02(2)
_refine_ls_extinction_method none
_refine_ls_goodness_of_fit_ref 0.992
_refine_ls_hydrogen_treatment constr
_refine_ls_matrix_type full
_refine_ls_number_parameters 333
_refine_ls_number_reflns 4669
_refine_ls_number_restraints 1
_refine_ls_restrained_S_all 0.991
_refine_ls_R_factor_all 0.0453
_refine_ls_R_factor_gt 0.0402
_refine_ls_shift/su_max 0.001
_refine_ls_shift/su_mean 0.000
_refine_ls_structure_factor_coef Fsqd
_refine_ls_weighting_details 'calc w=1/[\s^2^(Fo^2^)+(0.0681P)^2^+0.0000P] where P=(Fo^2^+2Fc^2^)/3'
_refine_ls_weighting_scheme calc
_refine_ls_wR_factor_gt 0.1053
_refine_ls_wR_factor_ref 0.1083
_reflns_number_gt 4211
_reflns_number_total 4669
_reflns_threshold_expression >2sigma(I)
_cod_data_source_file ic801437n_si_001_3.cif
_cod_data_source_block aks82_comp_4
_cod_original_cell_volume 1496.2(5)
_cod_original_sg_symbol_H-M 'P 21'
_cod_database_code 4306625

loop_
_symmetry_equiv_pos_as_xyz
'x, y, z'
'-x, y+1/2, -z'

loop_
_atom_site_label
_atom_site_type_symbol
_atom_site_fract_x
_atom_site_fract_y
_atom_site_fract_z
_atom_site_U_iso_or_equiv
_atom_site_adp_type
_atom_site_occupancy
_atom_site_symmetry_multiplicity
_atom_site_calc_flag
_atom_site_refinement_flags
_atom_site_disorder_assembly
_atom_site_disorder_group
Ga1 Ga 1.84798(6) -0.05959(6) 0.28862(4) 0.02760(17) Uani 1 1 d . . .
Ga2 Ga 1.63561(7) 0.15327(6) 0.30324(4) 0.02678(17) Uani 1 1 d . . .
Co2 Co 1.61707(8) -0.06425(9) 0.33173(5) 0.0287(2) Uani 1 1 d . . .
Co1 Co 1.83797(8) 0.09802(8) 0.39986(6) 0.0295(2) Uani 1 1 d . . .
N1 N 1.9602(6) -0.1383(5) 0.2117(4) 0.0314(12) Uani 1 1 d . . .
N2 N 1.5503(6) 0.2847(5) 0.2375(4) 0.0307(12) Uani 1 1 d . . .
O19 O 2.0781(6) -0.0390(7) 0.4929(4) 0.0609(17) Uani 1 1 d . . .
O20 O 1.9697(7) 0.3168(6) 0.3220(5) 0.0628(16) Uani 1 1 d . . .
O21 O 1.6946(6) 0.1680(7) 0.5596(4) 0.0617(16) Uani 1 1 d . . .
O22 O 1.5361(6) -0.1667(6) 0.1480(4) 0.0516(14) Uani 1 1 d . . .
O23 O 1.3424(6) 0.0071(7) 0.3817(5) 0.0656(17) Uani 1 1 d . . .
O24 O 1.6917(9) -0.2630(7) 0.4707(5) 0.085(2) Uani 1 1 d . . .
C1 C 1.9754(8) -0.2784(7) 0.2158(5) 0.0370(15) Uani 1 1 d . . .
C2 C 2.1245(8) -0.3142(7) 0.2021(5) 0.0458(19) Uani 1 1 d . . .
H2A H 2.1872 -0.2880 0.2571 0.055 Uiso 1 1 calc R . .
H2B H 2.1306 -0.4068 0.1972 0.055 Uiso 1 1 calc R . .
C3 C 2.1755(8) -0.2554(8) 0.1177(6) 0.0453(18) Uani 1 1 d . . .
H3A H 2.1179 -0.2853 0.0617 0.054 Uiso 1 1 calc R . .
H3B H 2.2732 -0.2808 0.1137 0.054 Uiso 1 1 calc R . .
C4 C 2.1661(7) -0.1107(8) 0.1241(6) 0.0429(18) Uani 1 1 d . . .
H4A H 2.1951 -0.0730 0.0675 0.051 Uiso 1 1 calc R . .
H4B H 2.2313 -0.0810 0.1767 0.051 Uiso 1 1 calc R . .
C5 C 2.0163(6) -0.0651(7) 0.1363(4) 0.0336(14) Uani 1 1 d . . .
C6 C 1.8696(8) -0.3470(9) 0.1449(6) 0.0498(18) Uani 1 1 d . . .
H6A H 1.8938 -0.3315 0.0828 0.075 Uiso 1 1 calc R . .
H6B H 1.7756 -0.3152 0.1498 0.075 Uiso 1 1 calc R . .
H6C H 1.8725 -0.4376 0.1574 0.075 Uiso 1 1 calc R . .
C7 C 1.9473(11) -0.3217(8) 0.3128(6) 0.061(2) Uani 1 1 d . . .
H7A H 2.0111 -0.2780 0.3591 0.091 Uiso 1 1 calc R . .
H7B H 1.9622 -0.4127 0.3186 0.091 Uiso 1 1 calc R . .
H7C H 1.8510 -0.3017 0.3220 0.091 Uiso 1 1 calc R . .
C8 C 1.9204(8) -0.0726(8) 0.0444(5) 0.0466(17) Uani 1 1 d . . .
H8A H 1.8272 -0.0423 0.0535 0.070 Uiso 1 1 calc R . .
H8B H 1.9144 -0.1600 0.0231 0.070 Uiso 1 1 calc R . .
H8C H 1.9587 -0.0201 -0.0016 0.070 Uiso 1 1 calc R . .
C9 C 2.0286(8) 0.0744(7) 0.1651(6) 0.0443(18) Uani 1 1 d . . .
H9A H 1.9360 0.1077 0.1723 0.066 Uiso 1 1 calc R . .
H9B H 2.0692 0.1226 0.1178 0.066 Uiso 1 1 calc R . .
H9C H 2.0885 0.0816 0.2236 0.066 Uiso 1 1 calc R . .
C10 C 1.4776(7) 0.3853(7) 0.2853(5) 0.0353(15) Uani 1 1 d . . .
C11 C 1.4982(8) 0.5140(6) 0.2397(5) 0.0388(16) Uani 1 1 d . . .
H11A H 1.4406 0.5781 0.2666 0.047 Uiso 1 1 calc R . .
H11B H 1.5969 0.5397 0.2529 0.047 Uiso 1 1 calc R . .
C12 C 1.4581(8) 0.5093(7) 0.1352(5) 0.0436(17) Uani 1 1 d . . .
H12A H 1.3578 0.4897 0.1214 0.052 Uiso 1 1 calc R . .
H12B H 1.4754 0.5922 0.1079 0.052 Uiso 1 1 calc R . .
C13 C 1.5443(8) 0.4083(6) 0.0936(5) 0.0381(16) Uani 1 1 d . . .
H13A H 1.6437 0.4331 0.1029 0.046 Uiso 1 1 calc R . .
H13B H 1.5157 0.4042 0.0266 0.046 Uiso 1 1 calc R . .
C14 C 1.5290(7) 0.2758(6) 0.1353(4) 0.0319(14) Uani 1 1 d . . .
C15 C 1.3216(8) 0.3575(8) 0.2905(6) 0.0458(18) Uani 1 1 d . . .
H15A H 1.2694 0.3695 0.2298 0.069 Uiso 1 1 calc R . .
H15B H 1.2859 0.4149 0.3346 0.069 Uiso 1 1 calc R . .
H15C H 1.3109 0.2704 0.3105 0.069 Uiso 1 1 calc R . .
C16 C 1.5491(9) 0.3919(8) 0.3848(5) 0.052(2) Uani 1 1 d . . .
H16A H 1.6494 0.4046 0.3842 0.077 Uiso 1 1 calc R . .
H16B H 1.5331 0.3130 0.4167 0.077 Uiso 1 1 calc R . .
H16C H 1.5103 0.4622 0.4169 0.077 Uiso 1 1 calc R . .
C17 C 1.3869(8) 0.2155(8) 0.0979(5) 0.0482(19) Uani 1 1 d . . .
H17A H 1.3724 0.1388 0.1326 0.072 Uiso 1 1 calc R . .
H17B H 1.3873 0.1946 0.0328 0.072 Uiso 1 1 calc R . .
H17C H 1.3116 0.2752 0.1047 0.072 Uiso 1 1 calc R . .
C18 C 1.6455(8) 0.1917(8) 0.1049(5) 0.0432(17) Uani 1 1 d . . .
H18A H 1.7364 0.2272 0.1281 0.065 Uiso 1 1 calc R . .
H18B H 1.6369 0.1879 0.0377 0.065 Uiso 1 1 calc R . .
H18C H 1.6374 0.1068 0.1298 0.065 Uiso 1 1 calc R . .
C19 C 1.9828(8) 0.0119(8) 0.4566(5) 0.0430(18) Uani 1 1 d . . .
C20 C 1.9148(8) 0.2309(7) 0.3497(5) 0.0415(17) Uani 1 1 d . . .
C21 C 1.7500(8) 0.1414(8) 0.4963(5) 0.0441(17) Uani 1 1 d . . .
C22 C 1.5735(7) -0.1249(7) 0.2204(5) 0.0334(15) Uani 1 1 d . . .
C23 C 1.4525(7) -0.0157(8) 0.3648(5) 0.0406(17) Uani 1 1 d . . .
C24 C 1.6626(9) -0.1854(9) 0.4168(6) 0.055(2) Uani 1 1 d . . .

loop_
_atom_site_aniso_label
_atom_site_aniso_U_11
_atom_site_aniso_U_22
_atom_site_aniso_U_33
_atom_site_aniso_U_23
_atom_site_aniso_U_13
_atom_site_aniso_U_12
Ga1 0.0336(3) 0.0258(3) 0.0244(3) -0.0011(3) 0.0071(3) 0.0035(3)
Ga2 0.0336(3) 0.0252(3) 0.0219(3) 0.0009(3) 0.0047(2) 0.0042(3)
Co2 0.0360(4) 0.0256(4) 0.0264(4) 0.0021(4) 0.0116(3) 0.0003(4)
Co1 0.0364(4) 0.0292(4) 0.0224(4) -0.0031(4) 0.0017(3) 0.0044(4)
N1 0.044(3) 0.025(3) 0.027(3) 0.008(2) 0.009(2) 0.002(2)
N2 0.040(3) 0.031(3) 0.022(3) -0.004(2) 0.008(2) 0.005(2)
O19 0.053(3) 0.078(5) 0.048(3) 0.004(3) -0.008(3) 0.022(3)
O20 0.076(4) 0.038(3) 0.079(4) -0.002(3) 0.028(3) -0.014(3)
O21 0.073(3) 0.081(5) 0.033(3) -0.015(3) 0.015(3) 0.009(4)
O22 0.058(3) 0.047(3) 0.049(3) -0.010(3) 0.003(3) -0.005(3)
O23 0.050(3) 0.076(5) 0.076(4) 0.000(3) 0.030(3) 0.007(3)
O24 0.139(6) 0.064(4) 0.060(4) 0.042(4) 0.048(4) 0.043(5)
C1 0.049(4) 0.029(4) 0.033(4) -0.003(3) 0.008(3) 0.008(3)
C2 0.054(4) 0.040(4) 0.044(4) -0.007(3) 0.005(3) 0.023(3)
C3 0.040(4) 0.043(4) 0.055(5) -0.010(4) 0.017(3) 0.008(3)
C4 0.039(4) 0.040(4) 0.054(5) -0.007(4) 0.024(3) 0.001(3)
C5 0.034(3) 0.033(3) 0.035(3) 0.001(3) 0.011(3) -0.001(3)
C6 0.054(4) 0.034(4) 0.064(5) -0.011(4) 0.019(4) -0.007(4)
C7 0.098(6) 0.038(5) 0.053(5) 0.013(4) 0.036(5) 0.017(4)
C8 0.063(4) 0.044(4) 0.033(4) 0.007(4) 0.006(3) 0.004(4)
C9 0.051(4) 0.030(4) 0.055(5) -0.002(3) 0.022(4) -0.006(3)
C10 0.045(4) 0.034(3) 0.028(3) 0.000(3) 0.012(3) 0.014(3)
C11 0.054(4) 0.023(4) 0.040(4) 0.002(3) 0.005(3) 0.007(3)
C12 0.057(4) 0.031(4) 0.043(4) 0.007(3) 0.007(3) 0.001(3)
C13 0.053(4) 0.031(4) 0.030(4) 0.006(3) 0.005(3) 0.000(3)
C14 0.040(3) 0.032(4) 0.023(3) -0.002(3) 0.001(3) 0.002(3)
C15 0.044(4) 0.038(4) 0.058(5) 0.007(4) 0.021(4) 0.009(3)
C16 0.076(5) 0.048(4) 0.031(4) -0.010(3) 0.007(4) 0.027(4)
C17 0.055(4) 0.046(4) 0.042(4) -0.006(4) -0.002(4) -0.011(4)
C18 0.056(4) 0.045(4) 0.030(4) 0.003(3) 0.008(3) 0.012(3)
C19 0.051(4) 0.045(5) 0.032(4) -0.008(3) 0.002(3) 0.006(4)
C20 0.052(4) 0.032(4) 0.044(4) -0.009(3) 0.017(3) 0.000(3)
C21 0.049(4) 0.047(4) 0.035(4) -0.002(4) -0.001(3) 0.010(4)
C22 0.037(3) 0.026(3) 0.038(4) -0.002(3) 0.007(3) -0.003(3)
C23 0.044(4) 0.048(4) 0.033(4) 0.001(3) 0.016(3) -0.003(3)
C24 0.067(5) 0.053(5) 0.050(5) 0.000(5) 0.023(4) 0.004(4)

loop_
_atom_type_symbol
_atom_type_description
_atom_type_scat_dispersion_real
_atom_type_scat_dispersion_imag
_atom_type_scat_source
C C 0.0033 0.0016 'International Tables Vol C Tables 4.2.6.8 and 6.1.1.4'
H H 0.0000 0.0000 'International Tables Vol C Tables 4.2.6.8 and 6.1.1.4'
N N 0.0061 0.0033 'International Tables Vol C Tables 4.2.6.8 and 6.1.1.4'
Ga Ga 0.2307 1.6083 'International Tables Vol C Tables 4.2.6.8 and 6.1.1.4'
Co Co 0.3494 0.9721 'International Tables Vol C Tables 4.2.6.8 and 6.1.1.4'
O O 0.0106 0.0060 'International Tables Vol C Tables 4.2.6.8 and 6.1.1.4'

loop_
_geom_angle_atom_site_label_1
_geom_angle_atom_site_label_2
_geom_angle_atom_site_label_3
_geom_angle
_geom_angle_site_symmetry_1
_geom_angle_site_symmetry_3
_geom_angle_publ_flag
N1 Ga1 Co1 144.98(18) . . ?
N1 Ga1 Co2 141.49(18) . . ?
Co1 Ga1 Co2 73.53(4) . . ?
N2 Ga2 Co1 142.84(18) . . ?
N2 Ga2 Co2 143.02(18) . . ?
Co1 Ga2 Co2 73.98(4) . . ?
C22 Co2 C23 103.4(3) . . ?
C22 Co2 C24 113.0(4) . . ?
C23 Co2 C24 99.9(4) . . ?
C22 Co2 Ga2 102.1(2) . . ?
C23 Co2 Ga2 81.6(3) . . ?
C24 Co2 Ga2 143.2(3) . . ?
C22 Co2 Ga1 83.9(2) . . ?
C23 Co2 Ga1 162.1(3) . . ?
C24 Co2 Ga1 92.1(3) . . ?
Ga2 Co2 Ga1 80.82(3) . . ?
C22 Co2 Co1 129.7(2) . . ?
C23 Co2 Co1 112.7(3) . . ?
C24 Co2 Co1 94.4(3) . . ?
Ga2 Co2 Co1 52.91(3) . . ?
Ga1 Co2 Co1 52.54(3) . . ?
C21 Co1 C20 112.2(4) . . ?
C21 Co1 C19 100.5(3) . . ?
C20 Co1 C19 104.7(4) . . ?
C21 Co1 Ga1 142.4(3) . . ?
C20 Co1 Ga1 103.0(2) . . ?
C19 Co1 Ga1 82.3(2) . . ?
C21 Co1 Ga2 88.4(2) . . ?
C20 Co1 Ga2 84.9(3) . . ?
C19 Co1 Ga2 163.0(3) . . ?
Ga1 Co1 Ga2 81.86(4) . . ?
C21 Co1 Co2 91.6(3) . . ?
C20 Co1 Co2 131.7(3) . . ?
C19 Co1 Co2 111.6(3) . . ?
Ga1 Co1 Co2 53.94(3) . . ?
Ga2 Co1 Co2 53.11(3) . . ?
C1 N1 C5 120.2(5) . . ?
C1 N1 Ga1 119.1(4) . . ?
C5 N1 Ga1 120.0(4) . . ?
C14 N2 C10 119.8(5) . . ?
C14 N2 Ga2 118.7(4) . . ?
C10 N2 Ga2 120.3(4) . . ?
N1 C1 C2 109.4(6) . . ?
N1 C1 C7 107.8(6) . . ?
C2 C1 C7 108.4(6) . . ?
N1 C1 C6 112.7(6) . . ?
C2 C1 C6 110.8(6) . . ?
C7 C1 C6 107.7(7) . . ?
C3 C2 C1 113.9(6) . . ?
C2 C3 C4 109.5(6) . . ?
C3 C4 C5 112.3(6) . . ?
N1 C5 C9 108.6(5) . . ?
N1 C5 C8 112.5(5) . . ?
C9 C5 C8 107.9(6) . . ?
N1 C5 C4 110.1(6) . . ?
C9 C5 C4 106.7(6) . . ?
C8 C5 C4 110.9(6) . . ?
N2 C10 C16 106.9(5) . . ?
N2 C10 C11 109.8(5) . . ?
C16 C10 C11 107.6(7) . . ?
N2 C10 C15 113.5(6) . . ?
C16 C10 C15 107.2(6) . . ?
C11 C10 C15 111.5(6) . . ?
C12 C11 C10 111.8(6) . . ?
C13 C12 C11 109.5(6) . . ?
C12 C13 C14 113.5(5) . . ?
N2 C14 C18 107.8(5) . . ?
N2 C14 C13 109.3(5) . . ?
C18 C14 C13 107.8(5) . . ?
N2 C14 C17 113.2(6) . . ?
C18 C14 C17 107.7(6) . . ?
C13 C14 C17 110.9(6) . . ?
O19 C19 Co1 177.5(8) . . ?
O20 C20 Co1 176.0(7) . . ?
O21 C21 Co1 178.9(7) . . ?
O22 C22 Co2 175.7(6) . . ?
O23 C23 Co2 174.3(7) . . ?
O24 C24 Co2 179.7(8) . . ?

loop_
_geom_bond_atom_site_label_1
_geom_bond_atom_site_label_2
_geom_bond_distance
_geom_bond_site_symmetry_2
_geom_bond_publ_flag
Ga1 N1 1.853(5) . ?
Ga1 Co1 2.3472(11) . ?
Ga1 Co2 2.3905(11) . ?
Ga2 N2 1.838(6) . ?
Ga2 Co1 2.3535(13) . ?
Ga2 Co2 2.3599(12) . ?
Co2 C22 1.759(7) . ?
Co2 C23 1.793(7) . ?
Co2 C24 1.812(10) . ?
Co2 Co1 2.8358(13) . ?
Co1 C21 1.793(7) . ?
Co1 C20 1.793(8) . ?
Co1 C19 1.795(8) . ?
N1 C1 1.498(9) . ?
N1 C5 1.502(8) . ?
N2 C14 1.491(8) . ?
N2 C10 1.498(9) . ?
O19 C19 1.146(9) . ?
O20 C20 1.153(10) . ?
O21 C21 1.158(9) . ?
O22 C22 1.169(9) . ?
O23 C23 1.146(9) . ?
O24 C24 1.153(11) . ?
C1 C2 1.527(10) . ?
C1 C7 1.547(10) . ?
C1 C6 1.553(11) . ?
C2 C3 1.518(11) . ?
C3 C4 1.544(11) . ?
C4 C5 1.558(9) . ?
C5 C9 1.543(11) . ?
C5 C8 1.547(10) . ?
C10 C16 1.542(10) . ?
C10 C11 1.545(10) . ?
C10 C15 1.547(10) . ?
C11 C12 1.537(11) . ?
C12 C13 1.529(10) . ?
C13 C14 1.549(10) . ?
C14 C18 1.543(10) . ?
C14 C17 1.557(10) . ?
